data_1554898
loop_
_publ_author_name
'Shemet, Andrej'
'Sarlah, David'
'Carreira, Erick M.'

_publ_section_title
;
 Stereochemical studies of the opening of chloro vinyl epoxides: cyclic
 chloronium ions as intermediates.
;
_journal_issue 8
_journal_name_full 'Organic letters'
_journal_page_first 1878
_journal_page_last 1881
_journal_paper_doi 10.1021/acs.orglett.5b00558
_journal_volume 17
_journal_year 2015
_chemical_absolute_configuration ad
_chemical_formula_moiety 'C13 H15 Br Cl N O3'
_chemical_formula_sum 'C13 H15 Br Cl N O3'
_chemical_formula_weight 348.62
_space_group_crystal_system monoclinic
_space_group_IT_number 5
_space_group_name_Hall 'C 2y'
_space_group_name_H-M_alt 'C 1 2 1'
_atom_sites_solution_hydrogens geom
_atom_sites_solution_primary direct
_audit_creation_date 2013-03-26
_audit_creation_method
;
  Olex2 1.2
  (compiled Dec  5 2012 16:17:34, GUI svn.r4385)
;
_cell_angle_alpha 90
_cell_angle_beta 101.211(9)
_cell_angle_gamma 90
_cell_formula_units_Z 8
_cell_length_a 16.929(8)
_cell_length_b 4.841(2)
_cell_length_c 36.446(16)
_cell_measurement_reflns_used 1418
_cell_measurement_temperature 100
_cell_measurement_theta_max 22.52
_cell_measurement_theta_min 2.50
_cell_volume 2930(2)
_computing_data_reduction 'SAINT v7.68A (Bruker, 2009)'
_computing_molecular_graphics
;
O. V. Dolomanov, L. J. Bourhis, R. J. Gildea, J. A. K. Howard and H. Puschmann,
OLEX2: a complete structure solution, refinement and analysis program.
J. Appl. Cryst. (2009). 42, 339-341.
;
_computing_publication_material
;
O. V. Dolomanov, L. J. Bourhis, R. J. Gildea, J. A. K. Howard and H. Puschmann,
OLEX2: a complete structure solution, refinement and analysis program.
J. Appl. Cryst. (2009). 42, 339-341.
;
_computing_structure_refinement
;
SHELXL, G.M. Sheldrick, Acta Cryst.
(2008). A64, 112-122
;
_computing_structure_solution
;
SHELXS, G.M. Sheldrick, Acta Cryst.
(2008). A64, 112-122
;
_diffrn_ambient_temperature 100.0
_diffrn_measured_fraction_theta_full 0.994
_diffrn_measured_fraction_theta_max 0.985
_diffrn_measurement_device_type 'Bruker APEX-II CCD'
_diffrn_measurement_method '\f and \w scans'
_diffrn_radiation_monochromator graphite
_diffrn_radiation_type MoK\a
_diffrn_radiation_wavelength 0.71073
_diffrn_reflns_av_R_equivalents 0.0829
_diffrn_reflns_av_unetI/netI 0.1565
_diffrn_reflns_Laue_measured_fraction_full 0.994
_diffrn_reflns_Laue_measured_fraction_max 0.985
_diffrn_reflns_limit_h_max 21
_diffrn_reflns_limit_h_min -21
_diffrn_reflns_limit_k_max 6
_diffrn_reflns_limit_k_min -6
_diffrn_reflns_limit_l_max 47
_diffrn_reflns_limit_l_min -47
_diffrn_reflns_number 9643
_diffrn_reflns_point_group_measured_fraction_full 0.946
_diffrn_reflns_point_group_measured_fraction_max 0.931
_diffrn_reflns_theta_full 25.242
_diffrn_reflns_theta_max 27.461
_diffrn_reflns_theta_min 2.279
_diffrn_standards_number 0
_exptl_absorpt_coefficient_mu 2.991
_exptl_absorpt_correction_T_max 0.8621
_exptl_absorpt_correction_T_min 0.6570
_exptl_absorpt_correction_type multi-scan
_exptl_absorpt_process_details
;
SADABS-2008/1 (Bruker,2008) was used for absorption correction.
wR2(int) was 0.0826 before and 0.0612 after correction.
The Ratio of minimum to maximum transmission is 0.7621.
The \l/2 correction factor is 0.0015.
;
_exptl_crystal_colour colourless
_exptl_crystal_colour_primary colourless
_exptl_crystal_density_diffrn 1.581
_exptl_crystal_description needle
_exptl_crystal_F_000 1408
_exptl_crystal_recrystallization_method 'crystallized from a dichloromethane/hexane mixture'
_exptl_crystal_size_max 0.16
_exptl_crystal_size_mid 0.05
_exptl_crystal_size_min 0.01
_refine_diff_density_max 1.271
_refine_diff_density_min -1.570
_refine_diff_density_rms 0.170
_refine_ls_abs_structure_details
;
 Classical Flack method preferred over Parsons because s.u. lower.
;
_refine_ls_abs_structure_Flack 0.05(3)
_refine_ls_extinction_method none
_refine_ls_goodness_of_fit_ref 1.098
_refine_ls_hydrogen_treatment constr
_refine_ls_matrix_type full
_refine_ls_number_parameters 175
_refine_ls_number_reflns 6277
_refine_ls_number_restraints 1
_refine_ls_restrained_S_all 1.098
_refine_ls_R_factor_all 0.1440
_refine_ls_R_factor_gt 0.0989
_refine_ls_shift/su_max 0.001
_refine_ls_shift/su_mean 0.000
_refine_ls_structure_factor_coef Fsqd
_refine_ls_weighting_details
;
 w=1/[\s^2^(Fo^2^)+(0.0001P)^2^+71.4742P]
 where P=(Fo^2^+2Fc^2^)/3
;
_refine_ls_weighting_scheme calc
_refine_ls_wR_factor_gt 0.2008
_refine_ls_wR_factor_ref 0.2163
_reflns_Friedel_coverage 0.691
_reflns_Friedel_fraction_full 0.884
_reflns_Friedel_fraction_max 0.862
_reflns_number_gt 4184
_reflns_number_total 6277
_reflns_threshold_expression 'I > 2\s(I)'
_cod_data_source_file ol5b00558_si_008.cif
_cod_data_source_block mo_ca180313_0m
_cod_database_code 1554898
_olex2_refinement_description
;
1. Fixed Uiso
 At 1.2 times of:
  H1 of N1, H3A of C3A, H2 of C2, H3 of C3, {H8AA,H8AB} of C8A, H2A of C2A,
  {H8A,H8B} of C8, {H12C,H12D} of C12, H6A of C6A, H11 of C11, H9 of C9, H9A of
  C9A, H6 of C6, H5A of C5A, {H12A,H12B} of C12A, H10 of C10, H10A of C10A,
  H11A of C11A, H1A of N1A, H5 of C5
 At 1.5 times of:
  {H13A,H13B,H13C} of C13A, {H13D,H13E,H13F} of C13
2.a Ternary CH refined with riding coordinates:
 C9(H9), C9A(H9A), C10(H10), C10A(H10A), C11(H11), C11A(H11A)
2.b Secondary CH2 refined with riding coordinates:
 C8(H8A,H8B), C8A(H8AA,H8AB), C12(H12C,H12D), C12A(H12A,H12B)
2.c Aromatic/amide H refined with riding coordinates:
 N1(H1), N1A(H1A), C2(H2), C2A(H2A), C3(H3), C3A(H3A), C5(H5), C5A(H5A),
 C6(H6), C6A(H6A)
2.d Idealised Me refined as rotating group:
 C13(H13D,H13E,H13F), C13A(H13A,H13B,H13C)
;
_shelx_estimated_absorpt_t_max 0.971
_shelx_estimated_absorpt_t_min 0.646
_shelx_space_group_comment
;
The symmetry employed for this shelxl refinement is uniquely defined
by the following loop, which should always be used as a source of
symmetry information in preference to the above space-group names.
They are only intended as comments.
;
_shelxl_version_number 2012-9

loop_
_space_group_symop_operation_xyz
'x, y, z'
'-x, y, -z'
'x+1/2, y+1/2, z'
'-x+1/2, y+1/2, -z'

loop_
_atom_site_label
_atom_site_type_symbol
_atom_site_fract_x
_atom_site_fract_y
_atom_site_fract_z
_atom_site_U_iso_or_equiv
_atom_site_adp_type
_atom_site_occupancy
_atom_site_site_symmetry_order
_atom_site_calc_flag
_atom_site_refinement_flags_posn
_atom_site_refinement_flags_adp
Br1 Br 0.34615(10) 0.4260(4) 0.34150(5) 0.0302(5) Uani 1 1 d . .
Br1A Br 0.98739(10) 0.8679(4) 1.15344(5) 0.0320(5) Uani 1 1 d . .
Cl1 Cl 0.4955(2) -0.0942(11) 0.68331(12) 0.0353(10) Uani 1 1 d . .
Cl1A Cl 0.8282(3) 1.3458(10) 0.81129(13) 0.0340(11) Uani 1 1 d . .
O1 O 0.4079(7) 0.213(2) 0.5283(3) 0.024(3) Uiso 1 1 d . .
O1A O 0.8796(7) 1.067(2) 0.9671(3) 0.024(3) Uiso 1 1 d . .
O2 O 0.4051(6) 0.575(2) 0.5681(3) 0.021(2) Uiso 1 1 d . .
O2A O 0.8374(6) 0.705(2) 0.9281(3) 0.021(2) Uiso 1 1 d . .
O3 O 0.3115(6) 0.337(3) 0.6280(3) 0.028(3) Uiso 1 1 d . .
O3A O 0.6911(6) 0.943(3) 0.8697(3) 0.025(2) Uiso 1 1 d . .
N1 N 0.3792(8) 0.658(3) 0.5073(4) 0.018(3) Uiso 1 1 d . .
H1 H 0.3721 0.8283 0.5144 0.022 Uiso 1 1 calc R U
N1A N 0.8659(8) 0.628(3) 0.9886(3) 0.018(3) Uiso 1 1 d . .
H1A H 0.8505 0.4585 0.9820 0.021 Uiso 1 1 calc R U
C1 C 0.3541(10) 0.499(3) 0.3934(5) 0.025(4) Uiso 1 1 d . .
C1A C 0.9487(9) 0.792(3) 1.1021(4) 0.020(4) Uiso 1 1 d . .
C2 C 0.3144(9) 0.334(4) 0.4143(4) 0.026(4) Uiso 1 1 d . .
H2 H 0.2819 0.1857 0.4028 0.032 Uiso 1 1 calc R U
C2A C 0.8876(9) 0.955(4) 1.0817(4) 0.024(4) Uiso 1 1 d . .
H2A H 0.8671 1.1061 1.0936 0.029 Uiso 1 1 calc R U
C3 C 0.3215(8) 0.383(4) 0.4521(4) 0.022(3) Uiso 1 1 d . .
H3 H 0.2930 0.2716 0.4666 0.027 Uiso 1 1 calc R U
C3A C 0.8569(9) 0.902(4) 1.0449(4) 0.029(4) Uiso 1 1 d . .
H3A H 0.8126 1.0044 1.0316 0.034 Uiso 1 1 calc R U
C4 C 0.3718(9) 0.600(3) 0.4689(4) 0.017(3) Uiso 1 1 d . .
C4A C 0.8939(9) 0.685(3) 1.0268(4) 0.017(3) Uiso 1 1 d . .
C5 C 0.4116(9) 0.759(3) 0.4474(4) 0.019(3) Uiso 1 1 d . .
H5 H 0.4460 0.9029 0.4589 0.023 Uiso 1 1 calc R U
C5A C 0.9566(9) 0.522(3) 1.0481(4) 0.018(3) Uiso 1 1 d . .
H5A H 0.9812 0.3800 1.0363 0.022 Uiso 1 1 calc R U
C6 C 0.4026(10) 0.716(4) 0.4092(5) 0.024(4) Uiso 1 1 d . .
H6 H 0.4288 0.8320 0.3943 0.028 Uiso 1 1 calc R U
C6A C 0.9817(9) 0.570(3) 1.0859(4) 0.019(3) Uiso 1 1 d . .
H6A H 1.0209 0.4545 1.1006 0.023 Uiso 1 1 calc R U
C7 C 0.3972(9) 0.455(4) 0.5341(4) 0.019(3) Uiso 1 1 d . .
C7A C 0.8617(9) 0.819(3) 0.9618(4) 0.021(3) Uiso 1 1 d . .
C8 C 0.4332(9) 0.378(4) 0.5988(4) 0.026(3) Uiso 1 1 d . .
H8A H 0.4589 0.4807 0.6215 0.031 Uiso 1 1 calc R U
H8B H 0.4740 0.2530 0.5917 0.031 Uiso 1 1 calc R U
C8A C 0.8383(9) 0.892(4) 0.8967(4) 0.024(3) Uiso 1 1 d . .
H8AA H 0.8407 0.7833 0.8740 0.029 Uiso 1 1 calc R U
H8AB H 0.8867 1.0108 0.9022 0.029 Uiso 1 1 calc R U
C9 C 0.3640(10) 0.211(4) 0.6071(5) 0.027(4) Uiso 1 1 d . .
H9 H 0.3370 0.0895 0.5862 0.033 Uiso 1 1 calc R U
C9A C 0.7647(9) 1.067(3) 0.8900(4) 0.020(3) Uiso 1 1 d . .
H9A H 0.7579 1.1858 0.9117 0.024 Uiso 1 1 calc R U
C10 C 0.3606(10) 0.112(4) 0.6444(5) 0.026(4) Uiso 1 1 d . .
H10 H 0.3315 -0.0671 0.6452 0.031 Uiso 1 1 calc R U
C10A C 0.7273(10) 1.173(3) 0.8536(4) 0.021(3) Uiso 1 1 d . .
H10A H 0.6990 1.3545 0.8536 0.025 Uiso 1 1 calc R U
C11 C 0.4216(10) 0.177(4) 0.6788(5) 0.024(4) Uiso 1 1 d . .
H11 H 0.4476 0.3585 0.6757 0.029 Uiso 1 1 calc R U
C11A C 0.7550(9) 1.096(3) 0.8164(4) 0.020(3) Uiso 1 1 d . .
H11A H 0.7801 0.9078 0.8187 0.025 Uiso 1 1 calc R U
C12 C 0.3816(12) 0.186(4) 0.7131(5) 0.037(5) Uiso 1 1 d . .
H12C H 0.3599 0.0004 0.7171 0.044 Uiso 1 1 calc R U
H12D H 0.3359 0.3170 0.7084 0.044 Uiso 1 1 calc R U
C12A C 0.6843(11) 1.100(4) 0.7840(5) 0.034(4) Uiso 1 1 d . .
H12A H 0.6617 1.2887 0.7809 0.041 Uiso 1 1 calc R U
H12B H 0.6417 0.9746 0.7895 0.041 Uiso 1 1 calc R U
C13 C 0.4417(13) 0.274(5) 0.7485(6) 0.046(6) Uiso 1 1 d . .
H13D H 0.4700 0.4418 0.7431 0.070 Uiso 1 1 calc R U
H13E H 0.4808 0.1261 0.7561 0.070 Uiso 1 1 calc R U
H13F H 0.4125 0.3121 0.7687 0.070 Uiso 1 1 calc R U
C13A C 0.7091(13) 1.009(4) 0.7481(6) 0.046(5) Uiso 1 1 d . .
H13A H 0.6613 0.9939 0.7282 0.068 Uiso 1 1 calc R U
H13B H 0.7360 0.8292 0.7519 0.068 Uiso 1 1 calc R U
H13C H 0.7462 1.1455 0.7410 0.068 Uiso 1 1 calc R U

loop_
_atom_site_aniso_label
_atom_site_aniso_U_11
_atom_site_aniso_U_22
_atom_site_aniso_U_33
_atom_site_aniso_U_23
_atom_site_aniso_U_13
_atom_site_aniso_U_12
Br1 0.0260(8) 0.0368(11) 0.0282(9) -0.0093(9) 0.0058(7) -0.0035(9)
Br1A 0.0262(8) 0.0449(13) 0.0256(9) -0.0076(9) 0.0065(7) -0.0107(9)
Cl1 0.033(2) 0.022(2) 0.047(3) 0.002(2) -0.0030(18) 0.007(2)
Cl1A 0.034(2) 0.029(3) 0.043(2) 0.004(2) 0.0172(19) -0.005(2)

loop_
_atom_type_symbol
_atom_type_description
_atom_type_scat_dispersion_real
_atom_type_scat_dispersion_imag
_atom_type_scat_source
C C 0.0033 0.0016 'International Tables Vol C Tables 4.2.6.8 and 6.1.1.4'
H H 0.0000 0.0000 'International Tables Vol C Tables 4.2.6.8 and 6.1.1.4'
N N 0.0061 0.0033 'International Tables Vol C Tables 4.2.6.8 and 6.1.1.4'
O O 0.0106 0.0060 'International Tables Vol C Tables 4.2.6.8 and 6.1.1.4'
Cl Cl 0.1484 0.1585 'International Tables Vol C Tables 4.2.6.8 and 6.1.1.4'
Br Br -0.2901 2.4595 'International Tables Vol C Tables 4.2.6.8 and 6.1.1.4'

loop_
_geom_angle_atom_site_label_1
_geom_angle_atom_site_label_2
_geom_angle_atom_site_label_3
_geom_angle
C7 O2 C8 112.3(13)
C7A O2A C8A 114.6(13)
C9 O3 C10 61.5(11)
C9A O3A C10A 60.0(10)
C4 N1 H1 119.1
C7 N1 H1 119.1
C7 N1 C4 121.8(14)
C4A N1A H1A 118.4
C7A N1A H1A 118.4
C7A N1A C4A 123.2(14)
C2 C1 Br1 119.9(13)
C2 C1 C6 121.7(16)
C6 C1 Br1 118.3(12)
C2A C1A Br1A 119.7(11)
C6A C1A Br1A 118.5(12)
C6A C1A C2A 121.8(14)
C1 C2 H2 120.0
C1 C2 C3 120.0(16)
C3 C2 H2 120.0
C1A C2A H2A 119.4
C3A C2A C1A 121.3(16)
C3A C2A H2A 119.4
C2 C3 H3 120.4
C2 C3 C4 119.2(15)
C4 C3 H3 120.4
C2A C3A H3A 121.0
C2A C3A C4A 118.0(16)
C4A C3A H3A 121.0
N1 C4 C3 120.6(13)
C5 C4 N1 119.8(14)
C5 C4 C3 119.6(14)
N1A C4A C3A 120.1(13)
N1A C4A C5A 120.2(13)
C5A C4A C3A 119.6(14)
C4 C5 H5 119.4
C4 C5 C6 121.3(15)
C6 C5 H5 119.4
C4A C5A H5A 119.9
C6A C5A C4A 120.2(14)
C6A C5A H5A 119.9
C1 C6 H6 120.9
C5 C6 C1 118.1(16)
C5 C6 H6 120.9
C1A C6A H6A 120.6
C5A C6A C1A 118.8(14)
C5A C6A H6A 120.6
O1 C7 O2 125.7(14)
O1 C7 N1 125.9(15)
O2 C7 N1 108.3(14)
O1A C7A O2A 124.3(15)
O1A C7A N1A 125.2(15)
O2A C7A N1A 110.5(14)
O2 C8 H8A 109.6
O2 C8 H8B 109.6
O2 C8 C9 110.4(12)
H8A C8 H8B 108.1
C9 C8 H8A 109.6
C9 C8 H8B 109.6
O2A C8A H8AA 109.6
O2A C8A H8AB 109.6
O2A C8A C9A 110.3(12)
H8AA C8A H8AB 108.1
C9A C8A H8AA 109.6
C9A C8A H8AB 109.6
O3 C9 C8 118.2(16)
O3 C9 H9 115.0
O3 C9 C10 59.7(11)
C8 C9 H9 115.0
C10 C9 C8 122.6(15)
C10 C9 H9 115.0
O3A C9A C8A 117.1(14)
O3A C9A H9A 114.9
C8A C9A H9A 114.9
C10A C9A O3A 60.0(10)
C10A C9A C8A 123.7(14)
C10A C9A H9A 114.9
O3 C10 C9 58.8(10)
O3 C10 H10 115.0
O3 C10 C11 116.2(14)
C9 C10 H10 115.0
C9 C10 C11 124.6(17)
C11 C10 H10 115.0
O3A C10A H10A 115.8
O3A C10A C11A 112.9(13)
C9A C10A O3A 60.0(10)
C9A C10A H10A 115.8
C9A C10A C11A 123.9(14)
C11A C10A H10A 115.8
Cl1 C11 H11 109.8
C10 C11 Cl1 106.2(12)
C10 C11 H11 109.8
C10 C11 C12 110.2(15)
C12 C11 Cl1 110.8(12)
C12 C11 H11 109.8
Cl1A C11A H11A 109.7
C10A C11A Cl1A 105.1(11)
C10A C11A H11A 109.7
C12A C11A Cl1A 112.1(12)
C12A C11A C10A 110.3(14)
C12A C11A H11A 109.7
C11 C12 H12C 109.3
C11 C12 H12D 109.3
C11 C12 C13 111.4(16)
H12C C12 H12D 108.0
C13 C12 H12C 109.3
C13 C12 H12D 109.3
C11A C12A H12A 109.4
C11A C12A H12B 109.4
C11A C12A C13A 111.1(16)
H12A C12A H12B 108.0
C13A C12A H12A 109.4
C13A C12A H12B 109.4
C12 C13 H13D 109.5
C12 C13 H13E 109.5
C12 C13 H13F 109.5
H13D C13 H13E 109.5
H13D C13 H13F 109.5
H13E C13 H13F 109.5
C12A C13A H13A 109.5
C12A C13A H13B 109.5
C12A C13A H13C 109.5
H13A C13A H13B 109.5
H13A C13A H13C 109.5
H13B C13A H13C 109.5

loop_
_geom_bond_atom_site_label_1
_geom_bond_atom_site_label_2
_geom_bond_distance
Br1 C1 1.903(17)
Br1A C1A 1.894(15)
Cl1 C11 1.797(18)
Cl1A C11A 1.767(17)
O1 C7 1.21(2)
O1A C7A 1.24(2)
O2 C7 1.350(18)
O2 C8 1.48(2)
O2A C7A 1.336(19)
O2A C8A 1.458(19)
O3 C9 1.42(2)
O3 C10 1.43(2)
O3A C9A 1.452(19)
O3A C10A 1.45(2)
N1 H1 0.8800
N1 C4 1.410(19)
N1 C7 1.38(2)
N1A H1A 0.8800
N1A C4A 1.408(19)
N1A C7A 1.34(2)
C1 C2 1.37(2)
C1 C6 1.39(2)
C1A C2A 1.40(2)
C1A C6A 1.39(2)
C2 H2 0.9500
C2 C3 1.38(2)
C2A H2A 0.9500
C2A C3A 1.36(2)
C3 H3 0.9500
C3 C4 1.42(2)
C3A H3A 0.9500
C3A C4A 1.45(2)
C4 C5 1.37(2)
C4A C5A 1.43(2)
C5 H5 0.9500
C5 C6 1.39(2)
C5A H5A 0.9500
C5A C6A 1.38(2)
C6 H6 0.9500
C6A H6A 0.9500
C8 H8A 0.9900
C8 H8B 0.9900
C8 C9 1.50(2)
C8A H8AA 0.9900
C8A H8AB 0.9900
C8A C9A 1.49(2)
C9 H9 1.0000
C9 C10 1.46(2)
C9A H9A 1.0000
C9A C10A 1.45(2)
C10 H10 1.0000
C10 C11 1.49(2)
C10A H10A 1.0000
C10A C11A 1.56(2)
C11 H11 1.0000
C11 C12 1.53(2)
C11A H11A 1.0000
C11A C12A 1.51(2)
C12 H12C 0.9900
C12 H12D 0.9900
C12 C13 1.54(3)
C12A H12A 0.9900
C12A H12B 0.9900
C12A C13A 1.52(3)
C13 H13D 0.9800
C13 H13E 0.9800
C13 H13F 0.9800
C13A H13A 0.9800
C13A H13B 0.9800
C13A H13C 0.9800

loop_
_geom_hbond_atom_site_label_D
_geom_hbond_atom_site_label_H
_geom_hbond_atom_site_label_A
_geom_hbond_distance_DH
_geom_hbond_distance_HA
_geom_hbond_distance_DA
_geom_hbond_angle_DHA
_geom_hbond_site_symmetry_A
N1 H1 O1 0.88 1.99 2.810(18) 154.0 1_565
N1A H1A O1A 0.88 2.06 2.850(18) 148.9 1_545
C2 H2 O3 0.95 2.43 3.38(2) 174.7 4_546
C2A H2A O3A 0.95 2.43 3.38(2) 171.6 4_657
C10 H10 Br1 1.00 3.14 3.744(17) 120.4 4_546
C10A H10A Br1A 1.00 3.12 3.714(16) 119.7 4_657
